data_7120545
loop_
_publ_author_name
'Saini, Anoop Kumar'
'Natarajan, Kaushik'
'Mobin, Shaikh M.'

_publ_section_title
;
 A new multitalented azine ligand: elastic bending,
 single-crystal-to-single-crystal transformation and a fluorescence
 turn--on Al(III) sensor
;
_journal_name_full 'Chem. Commun.'
_journal_paper_doi 10.1039/C7CC04392A
_journal_year 2017
_chemical_formula_sum 'C18 H14 N2 O3'
_chemical_formula_weight 306.31
_space_group_crystal_system monoclinic
_space_group_IT_number 14
_space_group_name_Hall '-P 2yn'
_space_group_name_H-M_alt 'P 1 21/n 1'
_symmetry_space_group_name_Hall '-P 2yn'
_symmetry_space_group_name_H-M 'P 1 21/n 1'
_atom_sites_solution_hydrogens mixed
_audit_creation_method SHELXL-2014/7
_audit_update_record
;
2017-04-13 deposited with the CCDC.
2017-08-11 downloaded from the CCDC.
;
_cell_angle_alpha 90
_cell_angle_beta 108.746(9)
_cell_angle_gamma 90
_cell_formula_units_Z 4
_cell_length_a 14.6490(13)
_cell_length_b 5.0010(4)
_cell_length_c 21.4358(17)
_cell_measurement_reflns_used 2065
_cell_measurement_temperature 293(2)
_cell_measurement_theta_max 21.4530
_cell_measurement_theta_min 4.0050
_cell_volume 1487.1(2)
_computing_cell_refinement 'CrysAlis RED, Oxford Diffraction Ltd.,'
_computing_data_collection 'CrysAlis CCD, Oxford Diffraction Ltd.,'
_computing_data_reduction 'CrysAlis RED, Oxford Diffraction Ltd.,'
_computing_molecular_graphics Ortep3
_computing_publication_material Shelx97
_computing_structure_refinement 'SHELXL-2014/7 (Sheldrick, 2014)'
_computing_structure_solution 'SHELXS-97 (Sheldrick, 1997)'
_diffrn_ambient_temperature 293(2)
_diffrn_detector_area_resol_mean 15.9948
_diffrn_measured_fraction_theta_full 0.999
_diffrn_measured_fraction_theta_max 0.999
_diffrn_measurement_device_type 'OXFORD DIFFRACTION SUPER NOVA'
_diffrn_measurement_method \w/q-scan
_diffrn_radiation_monochromator graphite
_diffrn_radiation_source 'Micro-Focus (Mo) X-ray Source'
_diffrn_radiation_type MoK\a
_diffrn_radiation_wavelength 0.71073
_diffrn_reflns_av_R_equivalents 0.0742
_diffrn_reflns_av_unetI/netI 0.0536
_diffrn_reflns_Laue_measured_fraction_full 0.999
_diffrn_reflns_Laue_measured_fraction_max 0.999
_diffrn_reflns_limit_h_max 17
_diffrn_reflns_limit_h_min -17
_diffrn_reflns_limit_k_max 5
_diffrn_reflns_limit_k_min -5
_diffrn_reflns_limit_l_max 25
_diffrn_reflns_limit_l_min -25
_diffrn_reflns_number 13936
_diffrn_reflns_point_group_measured_fraction_full 0.999
_diffrn_reflns_point_group_measured_fraction_max 0.999
_diffrn_reflns_theta_full 24.996
_diffrn_reflns_theta_max 24.996
_diffrn_reflns_theta_min 2.894
_exptl_absorpt_coefficient_mu 0.095
_exptl_absorpt_correction_T_max 1.00000
_exptl_absorpt_correction_T_min 0.59787
_exptl_absorpt_correction_type multi-scan
_exptl_absorpt_process_details
;
CrysAlisPro, Agilent Technologies,
Version 1.171.37.35 (release 13-08-2014 CrysAlis171 .NET)
(compiled Aug 13 2014,18:06:01)
Empirical absorption correction using spherical harmonics,
 implemented in SCALE3 ABSPACK scaling algorithm.
;
_exptl_crystal_colour colourless
_exptl_crystal_density_diffrn 1.368
_exptl_crystal_density_method not-measured
_exptl_crystal_description block
_exptl_crystal_F_000 640
_exptl_crystal_size_max 0.090
_exptl_crystal_size_mid 0.030
_exptl_crystal_size_min 0.020
_refine_diff_density_max 0.172
_refine_diff_density_min -0.146
_refine_diff_density_rms 0.041
_refine_ls_extinction_coef 0.0016(18)
_refine_ls_extinction_expression Fc^*^=kFc[1+0.001xFc^2^\l^3^/sin(2\q)]^-1/4^
_refine_ls_extinction_method 'SHELXL-2014/7 (Sheldrick 2014'
_refine_ls_goodness_of_fit_ref 1.042
_refine_ls_hydrogen_treatment mixed
_refine_ls_matrix_type full
_refine_ls_number_parameters 217
_refine_ls_number_reflns 2606
_refine_ls_number_restraints 1
_refine_ls_restrained_S_all 1.041
_refine_ls_R_factor_all 0.1311
_refine_ls_R_factor_gt 0.0685
_refine_ls_shift/su_max 0.000
_refine_ls_shift/su_mean 0.000
_refine_ls_structure_factor_coef Fsqd
_refine_ls_weighting_details 'w=1/[\s^2^(Fo^2^)+(0.0876P)^2^+0.3282P] where P=(Fo^2^+2Fc^2^)/3'
_refine_ls_weighting_scheme calc
_refine_ls_wR_factor_gt 0.1773
_refine_ls_wR_factor_ref 0.2260
_reflns_Friedel_coverage 0.000
_reflns_number_gt 1297
_reflns_number_total 2606
_reflns_threshold_expression 'I > 2\s(I)'
_cod_data_source_file c7cc04392a7.cif
_cod_data_source_block 1
_cod_database_code 7120545
_shelx_shelxl_version_number 2014/7
_shelx_space_group_comment
;
The symmetry employed for this shelxl refinement is uniquely defined
by the following loop, which should always be used as a source of
symmetry information in preference to the above space-group names.
They are only intended as comments.
;
_shelx_estimated_absorpt_t_min 0.992
_shelx_estimated_absorpt_t_max 0.998

loop_
_space_group_symop_operation_xyz
'x, y, z'
'-x+1/2, y+1/2, -z+1/2'
'-x, -y, -z'
'x-1/2, -y-1/2, z-1/2'

loop_
_atom_site_label
_atom_site_type_symbol
_atom_site_fract_x
_atom_site_fract_y
_atom_site_fract_z
_atom_site_U_iso_or_equiv
_atom_site_adp_type
_atom_site_occupancy
_atom_site_site_symmetry_order
_atom_site_calc_flag
_atom_site_refinement_flags_posn
_atom_site_refinement_flags_adp
O1 O 0.8686(2) 0.2639(7) 0.40585(16) 0.0949(10) Uani 1 1 d D .
O2 O 0.73590(18) 0.8787(5) 0.62932(13) 0.0801(8) Uani 1 1 d . .
H2 H 0.7354 0.7739 0.5998 0.120 Uiso 1 1 calc R U
O3 O 0.7603(2) 1.2327(6) 0.72332(15) 0.0853(10) Uani 1 1 d . .
N1 N 0.7995(2) 0.4920(6) 0.48816(14) 0.0688(9) Uani 1 1 d . .
N2 N 0.7967(2) 0.6659(6) 0.53796(14) 0.0663(9) Uani 1 1 d . .
C1 C 0.7873(3) 0.1126(8) 0.38809(18) 0.0746(12) Uani 1 1 d . .
C2 C 0.7792(4) -0.0765(11) 0.3384(2) 0.0943(15) Uani 1 1 d . .
H2A H 0.8275 -0.0918 0.3191 0.113 Uiso 1 1 calc R U
C3 C 0.7017(4) -0.2350(10) 0.3189(2) 0.0945(16) Uani 1 1 d . .
H3 H 0.6971 -0.3575 0.2853 0.113 Uiso 1 1 calc R U
C4 C 0.6269(3) -0.2251(9) 0.34659(19) 0.0800(13) Uani 1 1 d . .
C5 C 0.5489(4) -0.4019(9) 0.3267(2) 0.0977(16) Uani 1 1 d . .
H5 H 0.5456 -0.5271 0.2939 0.117 Uiso 1 1 calc R U
C6 C 0.4785(4) -0.3922(10) 0.3545(3) 0.1059(17) Uani 1 1 d . .
H6 H 0.4274 -0.5125 0.3416 0.127 Uiso 1 1 calc R U
C7 C 0.4825(4) -0.2047(10) 0.4017(3) 0.1026(15) Uani 1 1 d . .
H7 H 0.4325 -0.1952 0.4196 0.123 Uiso 1 1 calc R U
C8 C 0.5587(3) -0.0296(9) 0.4235(2) 0.0882(13) Uani 1 1 d . .
H8 H 0.5600 0.0931 0.4564 0.106 Uiso 1 1 calc R U
C9 C 0.6340(3) -0.0338(8) 0.39684(17) 0.0695(11) Uani 1 1 d . .
C10 C 0.7161(3) 0.1400(7) 0.41725(16) 0.0655(10) Uani 1 1 d . .
C11 C 0.7254(3) 0.3362(8) 0.46821(17) 0.0649(10) Uani 1 1 d . .
H11 H 0.6768 0.3510 0.4872 0.078 Uiso 1 1 calc R U
C12 C 0.8704(3) 0.8249(8) 0.55705(17) 0.0671(10) Uani 1 1 d . .
H12 H 0.9176 0.8137 0.5367 0.080 Uiso 1 1 calc R U
C13 C 0.8814(2) 1.0183(7) 0.60874(15) 0.0570(9) Uani 1 1 d . .
C14 C 0.8151(3) 1.0398(7) 0.64250(17) 0.0611(10) Uani 1 1 d . .
C15 C 0.8273(3) 1.2289(7) 0.69195(18) 0.0623(10) Uani 1 1 d . .
C16 C 0.9061(3) 1.3974(7) 0.70775(18) 0.0666(10) Uani 1 1 d . .
H16 H 0.9149 1.5235 0.7411 0.080 Uiso 1 1 calc R U
C17 C 0.9722(3) 1.3784(8) 0.67387(19) 0.0710(11) Uani 1 1 d . .
H17 H 1.0249 1.4933 0.6841 0.085 Uiso 1 1 calc R U
C18 C 0.9601(3) 1.1907(8) 0.62547(18) 0.0688(10) Uani 1 1 d . .
H18 H 1.0051 1.1782 0.6034 0.083 Uiso 1 1 calc R U
H103 H 0.766(3) 1.373(9) 0.746(2) 0.091(16) Uiso 1 1 d . .
H101 H 0.868(4) 0.383(8) 0.4381(19) 0.14(2) Uiso 1 1 d D .

loop_
_atom_site_aniso_label
_atom_site_aniso_U_11
_atom_site_aniso_U_22
_atom_site_aniso_U_33
_atom_site_aniso_U_23
_atom_site_aniso_U_13
_atom_site_aniso_U_12
O1 0.092(2) 0.108(3) 0.091(2) -0.006(2) 0.0387(18) 0.010(2)
O2 0.0729(18) 0.0715(18) 0.101(2) -0.0163(15) 0.0353(15) -0.0091(14)
O3 0.095(2) 0.076(2) 0.099(2) -0.0151(18) 0.0514(17) -0.0075(17)
N1 0.075(2) 0.070(2) 0.0581(18) -0.0016(16) 0.0172(16) 0.0157(18)
N2 0.069(2) 0.0637(19) 0.0620(18) -0.0045(16) 0.0149(15) 0.0103(17)
C1 0.083(3) 0.078(3) 0.060(2) 0.004(2) 0.020(2) 0.023(2)
C2 0.104(4) 0.116(4) 0.063(3) -0.005(3) 0.027(3) 0.031(3)
C3 0.117(4) 0.091(4) 0.058(2) -0.017(2) 0.005(3) 0.033(3)
C4 0.088(3) 0.074(3) 0.062(2) -0.003(2) 0.001(2) 0.022(3)
C5 0.109(4) 0.076(3) 0.078(3) -0.008(2) -0.012(3) 0.015(3)
C6 0.097(4) 0.082(4) 0.108(4) -0.007(3) -0.011(3) -0.001(3)
C7 0.089(3) 0.098(4) 0.110(4) -0.001(3) 0.017(3) -0.003(3)
C8 0.088(3) 0.085(3) 0.084(3) -0.006(2) 0.017(3) 0.003(3)
C9 0.081(3) 0.065(3) 0.056(2) 0.0036(19) 0.011(2) 0.017(2)
C10 0.073(3) 0.061(2) 0.054(2) 0.0018(18) 0.0097(19) 0.017(2)
C11 0.067(3) 0.065(2) 0.059(2) 0.004(2) 0.0148(18) 0.015(2)
C12 0.064(2) 0.072(3) 0.065(2) 0.009(2) 0.0205(18) 0.014(2)
C13 0.058(2) 0.057(2) 0.0537(19) 0.0063(17) 0.0146(17) 0.0074(18)
C14 0.057(2) 0.056(2) 0.067(2) 0.0074(19) 0.0156(18) 0.0043(18)
C15 0.065(2) 0.056(2) 0.069(2) 0.0033(19) 0.0254(19) 0.0091(19)
C16 0.069(3) 0.058(2) 0.066(2) 0.0060(19) 0.011(2) 0.006(2)
C17 0.062(3) 0.066(3) 0.079(3) 0.008(2) 0.014(2) -0.0020(19)
C18 0.059(2) 0.073(3) 0.076(2) 0.007(2) 0.0245(19) 0.003(2)

loop_
_atom_type_symbol
_atom_type_description
_atom_type_scat_dispersion_real
_atom_type_scat_dispersion_imag
_atom_type_scat_source
C C 0.0033 0.0016 'International Tables Vol C Tables 4.2.6.8 and 6.1.1.4'
H H 0.0000 0.0000 'International Tables Vol C Tables 4.2.6.8 and 6.1.1.4'
N N 0.0061 0.0033 'International Tables Vol C Tables 4.2.6.8 and 6.1.1.4'
O O 0.0106 0.0060 'International Tables Vol C Tables 4.2.6.8 and 6.1.1.4'

loop_
_geom_angle_atom_site_label_1
_geom_angle_atom_site_label_2
_geom_angle_atom_site_label_3
_geom_angle
C1 O1 H101 111(4)
C14 O2 H2 109.5
C15 O3 H103 110(3)
C11 N1 N2 113.8(3)
C12 N2 N1 113.6(3)
O1 C1 C10 122.5(4)
O1 C1 C2 116.2(4)
C10 C1 C2 121.2(5)
C3 C2 C1 119.7(5)
C3 C2 H2A 120.2
C1 C2 H2A 120.2
C2 C3 C4 123.0(4)
C2 C3 H3 118.5
C4 C3 H3 118.5
C5 C4 C3 121.3(5)
C5 C4 C9 120.7(5)
C3 C4 C9 117.9(4)
C6 C5 C4 120.5(5)
C6 C5 H5 119.7
C4 C5 H5 119.7
C5 C6 C7 119.7(5)
C5 C6 H6 120.2
C7 C6 H6 120.2
C6 C7 C8 121.6(5)
C6 C7 H7 119.2
C8 C7 H7 119.2
C7 C8 C9 120.8(5)
C7 C8 H8 119.6
C9 C8 H8 119.6
C8 C9 C4 116.5(4)
C8 C9 C10 124.2(4)
C4 C9 C10 119.3(4)
C1 C10 C9 118.8(4)
C1 C10 C11 120.5(4)
C9 C10 C11 120.6(4)
N1 C11 C10 121.7(4)
N1 C11 H11 119.1
C10 C11 H11 119.1
N2 C12 C13 122.1(4)
N2 C12 H12 119.0
C13 C12 H12 119.0
C18 C13 C14 118.5(3)
C18 C13 C12 119.6(4)
C14 C13 C12 121.9(3)
O2 C14 C15 116.9(3)
O2 C14 C13 122.4(3)
C15 C14 C13 120.6(3)
O3 C15 C16 123.4(4)
O3 C15 C14 116.8(3)
C16 C15 C14 119.7(3)
C15 C16 C17 119.9(4)
C15 C16 H16 120.0
C17 C16 H16 120.0
C18 C17 C16 120.1(4)
C18 C17 H17 120.0
C16 C17 H17 120.0
C17 C18 C13 121.1(4)
C17 C18 H18 119.4
C13 C18 H18 119.4

loop_
_geom_bond_atom_site_label_1
_geom_bond_atom_site_label_2
_geom_bond_distance
O1 C1 1.358(5)
O1 H101 0.92(2)
O2 C14 1.365(4)
O2 H2 0.8200
O3 C15 1.357(4)
O3 H103 0.84(4)
N1 C11 1.292(5)
N1 N2 1.387(4)
N2 C12 1.296(5)
C1 C10 1.384(5)
C1 C2 1.400(6)
C2 C3 1.336(7)
C2 H2A 0.9300
C3 C4 1.405(6)
C3 H3 0.9300
C4 C5 1.399(6)
C4 C9 1.419(5)
C5 C6 1.349(7)
C5 H5 0.9300
C6 C7 1.367(6)
C6 H6 0.9300
C7 C8 1.377(6)
C7 H7 0.9300
C8 C9 1.396(6)
C8 H8 0.9300
C9 C10 1.434(5)
C10 C11 1.442(5)
C11 H11 0.9300
C12 C13 1.440(5)
C12 H12 0.9300
C13 C18 1.391(5)
C13 C14 1.390(5)
C14 C15 1.389(5)
C15 C16 1.380(5)
C16 C17 1.389(5)
C16 H16 0.9300
C17 C18 1.367(5)
C17 H17 0.9300
C18 H18 0.9300

loop_
_geom_torsion_atom_site_label_1
_geom_torsion_atom_site_label_2
_geom_torsion_atom_site_label_3
_geom_torsion_atom_site_label_4
_geom_torsion
C11 N1 N2 C12 -178.9(3)
O1 C1 C2 C3 179.2(4)
C10 C1 C2 C3 -0.4(6)
C1 C2 C3 C4 -1.0(7)
C2 C3 C4 C5 -177.3(4)
C2 C3 C4 C9 1.2(6)
C3 C4 C5 C6 179.0(4)
C9 C4 C5 C6 0.6(6)
C4 C5 C6 C7 1.2(7)
C5 C6 C7 C8 -2.2(7)
C6 C7 C8 C9 1.4(7)
C7 C8 C9 C4 0.4(6)
C7 C8 C9 C10 -179.4(4)
C5 C4 C9 C8 -1.3(5)
C3 C4 C9 C8 -179.8(4)
C5 C4 C9 C10 178.5(3)
C3 C4 C9 C10 0.0(5)
O1 C1 C10 C9 -178.1(3)
C2 C1 C10 C9 1.4(5)
O1 C1 C10 C11 0.6(5)
C2 C1 C10 C11 -179.8(3)
C8 C9 C10 C1 178.6(4)
C4 C9 C10 C1 -1.2(5)
C8 C9 C10 C11 -0.2(6)
C4 C9 C10 C11 -179.9(3)
N2 N1 C11 C10 -179.3(3)
C1 C10 C11 N1 0.2(5)
C9 C10 C11 N1 178.9(3)
N1 N2 C12 C13 -179.4(3)
N2 C12 C13 C18 -177.5(3)
N2 C12 C13 C14 2.0(5)
C18 C13 C14 O2 -179.9(3)
C12 C13 C14 O2 0.5(5)
C18 C13 C14 C15 -0.2(5)
C12 C13 C14 C15 -179.7(3)
O2 C14 C15 O3 1.1(5)
C13 C14 C15 O3 -178.7(3)
O2 C14 C15 C16 179.8(3)
C13 C14 C15 C16 0.0(5)
O3 C15 C16 C17 179.1(3)
C14 C15 C16 C17 0.5(5)
C15 C16 C17 C18 -0.8(5)
C16 C17 C18 C13 0.7(5)
C14 C13 C18 C17 -0.2(5)
C12 C13 C18 C17 179.4(3)
